data_4321998
loop_
_publ_author_name
'Bert D. Alleyne'
'Hazel-Ann Hosein'
'Hema Jaggernauth'
'Lincoln A. Hall'
'Andrew J. P. White'
'David J. Williams'

_publ_section_title
;
 First Row Transition Metal Complexes of 1-Methylcyclobutenedione, a
 Monosubstituted Squarate Ligand
;
_journal_name_full 'Inorganic Chemistry'
_journal_page_first 2416
_journal_page_last 2421
_journal_paper_doi 10.1021/ic981011k
_journal_volume 38
_journal_year 1999
_chemical_formula_sum 'C5 H15 Co N O12'
_chemical_formula_weight 340.11
_chemical_name_systematic
; 
 ? 
;
_space_group_IT_number 11
_symmetry_cell_setting monoclinic
_symmetry_space_group_name_Hall '-P 2yb'
_symmetry_space_group_name_H-M 'P 1 21/m 1'
_atom_sites_solution_hydrogens geom
_atom_sites_solution_primary direct
_atom_sites_solution_secondary difmap
_audit_creation_method SHELXL
_cell_angle_alpha 90.00
_cell_angle_beta 114.73(4)
_cell_angle_gamma 90.00
_cell_formula_units_Z 2
_cell_length_a 6.409(5)
_cell_length_b 14.717(10)
_cell_length_c 7.259(6)
_cell_measurement_reflns_used 28
_cell_measurement_temperature 293(2)
_cell_measurement_theta_max 12.60
_cell_measurement_theta_min 11.68
_cell_volume 621.9(8)
_computing_cell_refinement 'Siemens XSCANS'
_computing_data_collection 'Siemens XSCANS'
_computing_data_reduction 'Siemens SHELXTL'
_computing_molecular_graphics 'Siemens SHELXTL'
_computing_publication_material 'Siemens SHELXTL'
_computing_structure_refinement 'SHELXL-93 (Sheldrick, 1993)'
_computing_structure_solution 'SHELXS-86 (Sheldrick, 1990)'
_diffrn_ambient_temperature 293(2)
_diffrn_measurement_device 'Siemens P4'
_diffrn_measurement_method '\w scans'
_diffrn_radiation_monochromator graphite
_diffrn_radiation_source 'fine-focus sealed tube'
_diffrn_radiation_type MoK\a
_diffrn_radiation_wavelength 0.71073
_diffrn_reflns_av_R_equivalents 0.0663
_diffrn_reflns_av_sigmaI/netI 0.0463
_diffrn_reflns_limit_h_max 8
_diffrn_reflns_limit_h_min -7
_diffrn_reflns_limit_k_max 18
_diffrn_reflns_limit_k_min -13
_diffrn_reflns_limit_l_max 8
_diffrn_reflns_limit_l_min -9
_diffrn_reflns_number 1493
_diffrn_reflns_theta_max 27.00
_diffrn_reflns_theta_min 2.77
_diffrn_standards_decay_% 5.34
_diffrn_standards_interval_count 97
_diffrn_standards_number 3
_exptl_absorpt_coefficient_mu 1.443
_exptl_absorpt_correction_T_max 0.7321
_exptl_absorpt_correction_T_min 0.2872
_exptl_absorpt_correction_type empirical
_exptl_crystal_colour Pink
_exptl_crystal_density_diffrn 1.816
_exptl_crystal_description prisms
_exptl_crystal_F_000 350
_exptl_crystal_size_max 0.32
_exptl_crystal_size_mid 0.31
_exptl_crystal_size_min 0.20
_refine_diff_density_max 0.886
_refine_diff_density_min -0.702
_refine_diff_density_rms 0.165
_refine_ls_extinction_coef 0.0051(42)
_refine_ls_extinction_expression Fc^*^=kFc[1+0.001xFc^2^\l^3^/sin(2\q)]^-1/4^
_refine_ls_extinction_method SHELXL
_refine_ls_goodness_of_fit_all 1.161
_refine_ls_goodness_of_fit_obs 1.197
_refine_ls_matrix_type full
_refine_ls_number_parameters 122
_refine_ls_number_reflns 1277
_refine_ls_number_restraints 6
_refine_ls_restrained_S_all 1.986
_refine_ls_restrained_S_obs 1.193
_refine_ls_R_factor_all 0.0911
_refine_ls_R_factor_obs 0.0638
_refine_ls_shift/esd_max 0.001
_refine_ls_shift/esd_mean 0.000
_refine_ls_structure_factor_coef Fsqd
_refine_ls_weighting_details 'w=1/[\s^2^(Fo^2^)+(0.0518P)^2^+6.2038P] where P=(Fo^2^+2Fc^2^)/3'
_refine_ls_weighting_scheme calc
_refine_ls_wR_factor_all 0.2971
_refine_ls_wR_factor_obs 0.1643
_reflns_number_observed 1142
_reflns_number_total 1373
_reflns_observed_criterion >2sigma(I)
_cod_data_source_file ic981011k_1.cif
_cod_data_source_block LHCAN2
_cod_depositor_comments
;
The following automatic conversions were performed:

'_refine_ls_weighting_scheme' value 'calc
w=1/[\s^2^(Fo^2^)+(0.0518P)^2^+6.2038P] where P=(Fo^2^+2Fc^2^)/3' was
changed to 'calc'. New tag '_refine_ls_weighting_details' was
created. The value of the new tag was set to
'w=1/[\s^2^(Fo^2^)+(0.0518P)^2^+6.2038P] where P=(Fo^2^+2Fc^2^)/3'.

Automatic conversion script
Id: cif_fix_values 3143 2015-03-26 13:38:13Z robertas 
;
_cod_original_cell_volume 621.8(8)
_cod_original_formula_sum 'C5 H15 N O12 Co'
_cod_database_code 4321998

loop_
_symmetry_equiv_pos_as_xyz
'x, y, z'
'-x, y+1/2, -z'
'-x, -y, -z'
'x, -y-1/2, z'

loop_
_atom_site_aniso_label
_atom_site_aniso_U_11
_atom_site_aniso_U_22
_atom_site_aniso_U_33
_atom_site_aniso_U_23
_atom_site_aniso_U_13
_atom_site_aniso_U_12
Co 0.0099(5) 0.0103(5) 0.0093(5) -0.0001(4) 0.0038(4) 0.0001(4)
C1 0.006(2) 0.014(2) 0.017(2) 0.002(2) 0.005(2) 0.001(2)
O1 0.015(2) 0.009(2) 0.013(2) -0.0019(14) 0.0038(14) -0.0021(14)
C2 0.014(4) 0.013(4) 0.017(4) 0.000 0.008(3) 0.000
O2 0.022(3) 0.016(3) 0.019(3) 0.000 0.006(2) 0.000
C3 0.011(3) 0.012(3) 0.024(4) 0.000 0.010(3) 0.000
C4 0.027(4) 0.020(4) 0.020(4) 0.000 0.006(4) 0.000
O5 0.012(2) 0.022(2) 0.028(2) -0.004(2) 0.006(2) 0.002(2)
O6 0.022(2) 0.015(2) 0.020(2) 0.001(2) 0.013(2) 0.000(2)
N 0.018(3) 0.014(3) 0.027(4) 0.000 0.016(3) 0.000
O7 0.035(4) 0.044(4) 0.020(3) 0.000 0.010(3) 0.000
O8 0.038(3) 0.020(2) 0.041(3) 0.008(2) 0.016(2) 0.000(2)
O10 0.017(2) 0.025(2) 0.013(2) -0.002(2) 0.0044(15) -0.001(2)

loop_
_atom_site_label
_atom_site_type_symbol
_atom_site_fract_x
_atom_site_fract_y
_atom_site_fract_z
_atom_site_U_iso_or_equiv
_atom_site_thermal_displace_type
_atom_site_occupancy
_atom_site_calc_flag
_atom_site_refinement_flags
_atom_site_disorder_group
Co Co 0.0000 0.0000 -1.0000 0.0099(4) Uani 1 d S .
C1 C -0.1957(8) -0.1792(4) -1.2222(8) 0.0124(10) Uani 1 d . .
O1 O -0.1938(6) -0.0949(3) -1.2291(6) 0.0133(8) Uani 1 d . .
C2 C -0.1098(13) -0.2500 -1.0575(12) 0.0145(15) Uani 1 d S .
O2 O -0.0170(10) -0.2500 -0.8729(9) 0.0201(13) Uani 1 d S .
C3 C -0.2803(13) -0.2500 -1.3694(13) 0.014(2) Uani 1 d S .
C4 C -0.4013(16) -0.2500 -1.5933(14) 0.024(2) Uani 1 d S .
H4A H -0.4301(16) -0.3117 -1.6415(14) 0.036 Uiso 0.50 d PR .
H4B H -0.3129(16) -0.2199 -1.6522(14) 0.036 Uiso 0.50 d PR .
H4C H -0.5416(16) -0.2184 -1.6313(14) 0.036 Uiso 0.50 d PR .
O5 O 0.2976(7) -0.0687(3) -0.9625(7) 0.0218(10) Uani 1 d D .
H5A H 0.3910(133) -0.0498(68) -0.8369(61) 0.051(28) Uiso 1 d D .
H5B H 0.3060(252) -0.0901(111) -1.0754(135) 0.128(60) Uiso 1 d D .
O6 O -0.0127(7) -0.0723(3) -0.7657(6) 0.0178(9) Uani 1 d D .
H6A H 0.0054(162) -0.1286(26) -0.7126(136) 0.048(27) Uiso 1 d D .
H6B H -0.0972(91) -0.0463(42) -0.7075(90) 0.013(16) Uiso 1 d D .
N N 0.7337(12) 0.2500 -0.7143(11) 0.0173(14) Uani 1 d S .
O7 O 0.6552(13) 0.2500 -0.9042(10) 0.033(2) Uani 1 d S .
O8 O 0.7749(9) 0.1775(3) -0.6193(8) 0.0332(12) Uani 1 d . .
O10 O 0.6796(7) -0.0158(3) -0.6222(6) 0.0188(9) Uani 1 d D .
H10A H 0.7009(241) 0.0438(22) -0.5931(221) 0.104(51) Uiso 1 d D .
H10B H 0.7176(112) -0.0297(48) -0.4913(32) 0.014(16) Uiso 1 d D .

loop_
_atom_type_symbol
_atom_type_description
_atom_type_scat_dispersion_real
_atom_type_scat_dispersion_imag
_atom_type_scat_source
C C 0.0033 0.0016 'International Tables Vol C Tables 4.2.6.8 and 6.1.1.4'
H H 0.0000 0.0000 'International Tables Vol C Tables 4.2.6.8 and 6.1.1.4'
N N 0.0061 0.0033 'International Tables Vol C Tables 4.2.6.8 and 6.1.1.4'
O O 0.0106 0.0060 'International Tables Vol C Tables 4.2.6.8 and 6.1.1.4'
Co Co 0.3494 0.9721 'International Tables Vol C Tables 4.2.6.8 and 6.1.1.4'

loop_
_geom_angle_atom_site_label_1
_geom_angle_atom_site_label_2
_geom_angle_atom_site_label_3
_geom_angle
_geom_angle_site_symmetry_1
_geom_angle_site_symmetry_3
_geom_angle_publ_flag
O6 Co O6 180.000(1) . 3_553 ?
O6 Co O5 90.5(2) . 3_553 ?
O6 Co O5 89.5(2) 3_553 3_553 ?
O6 Co O5 89.5(2) . . ?
O6 Co O5 90.5(2) 3_553 . ?
O5 Co O5 180.0 3_553 . ?
O6 Co O1 84.5(2) . 3_553 ?
O6 Co O1 95.5(2) 3_553 3_553 ?
O5 Co O1 89.2(2) 3_553 3_553 ?
O5 Co O1 90.8(2) . 3_553 ?
O6 Co O1 95.5(2) . . ?
O6 Co O1 84.5(2) 3_553 . ?
O5 Co O1 90.8(2) 3_553 . ?
O5 Co O1 89.2(2) . . ?
O1 Co O1 180.0 3_553 . ?
O1 C1 C3 134.9(5) . . ?
O1 C1 C2 135.8(5) . . ?
C3 C1 C2 89.3(5) . . ?
C1 O1 Co 129.5(4) . . ?
O2 C2 C1 136.2(3) . 4 ?
O2 C2 C1 136.2(3) . . ?
C1 C2 C1 87.6(6) 4 . ?
C1 C3 C1 93.8(7) 4 . ?
C1 C3 C4 133.1(3) 4 . ?
C1 C3 C4 133.1(3) . . ?
O8 N O8 119.1(8) 4_565 . ?
O8 N O7 120.4(4) 4_565 . ?
O8 N O7 120.4(4) . . ?

loop_
_geom_bond_atom_site_label_1
_geom_bond_atom_site_label_2
_geom_bond_distance
_geom_bond_site_symmetry_2
_geom_bond_publ_flag
Co O6 2.037(4) . ?
Co O6 2.037(4) 3_553 ?
Co O5 2.074(4) 3_553 ?
Co O5 2.074(4) . ?
Co O1 2.128(4) 3_553 ?
Co O1 2.128(4) . ?
C1 O1 1.242(7) . ?
C1 C3 1.428(8) . ?
C1 C2 1.506(8) . ?
C2 O2 1.218(10) . ?
C2 C1 1.506(8) 4 ?
C3 C1 1.428(8) 4 ?
C3 C4 1.479(12) . ?
N O8 1.237(6) 4_565 ?
N O8 1.237(6) . ?
N O7 1.254(10) . ?
